data_7706500
loop_
_publ_author_name
'Khalaniya, R. A.'
'Sobolev, A. V.'
'Verchenko, V. Yu'
'Tsirlin, A. A.'
'Senyshyn, A.'
'Damay, F.'
'Presniakov, I. A.'
'Shevelkov, A. V.'

_publ_section_title
;
 Magnetic structures of Fe<sub>32+\d</sub>Ge<sub>33</sub>As<sub>2</sub>
 and Fe<sub>32+\d'</sub>Ge<sub>35-x</sub>P<sub>x</sub> intermetallic
 compounds: a neutron diffraction and <sup>57</sup>Fe M\"ossbauer
 spectroscopy study.
;
_journal_issue 6
_journal_name_full 'Dalton transactions (Cambridge, England : 2003)'
_journal_page_first 2210
_journal_page_last 2220
_journal_paper_doi 10.1039/d0dt03923c
_journal_volume 50
_journal_year 2021
_chemical_formula_moiety 'Fe32.153 Ge33 As2'
_chemical_formula_sum 'As2 Fe32.153 Ge33'
_chemical_formula_weight 4341
_space_group_IT_number 191
_space_group_name_Hall '-P 6 2'
_space_group_name_H-M_alt 'P 6/m m m'
_symmetry_cell_setting hexagonal
_symmetry_Int_Tables_number 191
_symmetry_space_group_name_Hall '-P 6 2'
_symmetry_space_group_name_H-M 'P 6/m m m'
_audit_creation_method 'Jana2006 Version : 25/04/2020'
_audit_update_record
;
2020-11-10 deposited with the CCDC.	2021-01-11 downloaded from the CCDC.
;
_cell_angle_alpha 90
_cell_angle_beta 90
_cell_angle_gamma 120
_cell_formula_units_Z 1
_cell_length_a 11.94294(5)
_cell_length_b 11.94294(5)
_cell_length_c 7.57546(5)
_cell_measurement_temperature 300
_cell_volume 935.755(8)
_diffrn_ambient_temperature 300
_diffrn_detector_type '80 position-sensitive 3He tubes'
_diffrn_measurement_device 'high resolution powder diffractometer'
_diffrn_measurement_device_type 'SPODI high resolution powder diffractometer'
_diffrn_radiation_monochromator 'Ge (551) monochromator'
_diffrn_radiation_probe neutron
_diffrn_radiation_type neutron
_diffrn_radiation_wavelength 1.5482
_exptl_absorpt_coefficient_mu 0.015
_exptl_crystal_density_diffrn 7.7032
_exptl_crystal_description powder
_exptl_crystal_F_000 587.108
_pd_instr_location ' ?'
_pd_meas_2theta_range_inc 0.05
_pd_meas_2theta_range_max 151.900
_pd_meas_2theta_range_min 0.950
_pd_meas_number_of_points 3020
_pd_proc_2theta_range_inc 0.05
_pd_proc_2theta_range_max 151.9
_pd_proc_2theta_range_min 6.05
_pd_proc_ls_background_function '10 Legendre polynoms'
_pd_proc_ls_pref_orient_corr none
_pd_proc_ls_profile_function Gaussian
_pd_proc_ls_prof_R_factor 0.0234
_pd_proc_ls_prof_wR_expected 0.0140
_pd_proc_ls_prof_wR_factor 0.0277
_refine_ls_goodness_of_fit_all 1.98
_refine_ls_number_constraints 0
_refine_ls_number_parameters 61
_refine_ls_number_restraints 0
_refine_ls_R_factor_all 0.0142
_refine_ls_R_factor_gt 0.0138
_refine_ls_shift/su_max 0.0205
_refine_ls_shift/su_mean 0.0041
_refine_ls_weighting_scheme sigma
_refine_ls_wR_factor_all 0.0189
_refine_ls_wR_factor_gt 0.0188
_cod_data_source_file d0dt03923c2.cif
_cod_data_source_block Fe32p1Ge33As2_300K
_cod_depositor_comments 'Adding full bibliography for 7706499--7706504.cif.'
_cod_original_cell_volume 935.754(8)
_cod_original_sg_symbol_Hall '-P 6;-2'
_cod_original_formula_sum 'Fe32.153 Ge33 As2'
_cod_database_code 7706500

loop_
_space_group_symop_id
_space_group_symop_operation_xyz
1 x,y,z
2 -y,x-y,z
3 -x+y,-x,z
4 -x,-y,z
5 y,-x+y,z
6 x-y,x,z
7 y,x,-z
8 x-y,-y,-z
9 -x,-x+y,-z
10 -y,-x,-z
11 -x+y,y,-z
12 x,x-y,-z
13 -x,-y,-z
14 y,-x+y,-z
15 x-y,x,-z
16 x,y,-z
17 -y,x-y,-z
18 -x+y,-x,-z
19 -y,-x,z
20 -x+y,y,z
21 x,x-y,z
22 y,x,z
23 x-y,-y,z
24 -x,-x+y,z

loop_
_atom_site_label
_atom_site_type_symbol
_atom_site_fract_x
_atom_site_fract_y
_atom_site_fract_z
_atom_site_adp_type
_atom_site_U_iso_or_equiv
_atom_site_site_symmetry_multiplicity
_atom_site_occupancy
_atom_site_calc_flag
_atom_site_refinement_flags
_atom_site_disorder_assembly
_atom_site_disorder_group
As1 As 0 0 0.1655(3) Uani 0.0015(5) 2 1 d . . .
Ge1 Ge 0 0.22886(10) 0.5 Uani 0.0069(4) 6 1 d . . .
Fe1 Fe 0.21214(5) 0.42428(10) 0.5 Uani 0.0055(3) 6 1 d . . .
Ge2 Ge 0.43179(7) 0.56821(7) 0.5 Uani 0.0085(4) 6 1 d . . .
Ge3 Ge 0.24454(4) 0.48908(8) 0.19663(11) Uani 0.0161(3) 12 1 d . . .
Ge4 Ge 0.27450(10) 0 0 Uani 0.0075(4) 6 1 d . . .
Fe2 Fe 0.333333 0.666667 0 Uani 0.0097(6) 2 1 d . . .
Fe3 Fe 0 0.38562(6) 0.27890(10) Uani 0.0079(3) 12 1 d . . .
Ge5 Ge -0.0500(3) 0.47498(15) 0 Uani 0.0223(12) 6 0.5 d . . .
Fe4 Fe 0.12321(4) 0.24642(7) 0.23379(11) Uani 0.0073(2) 12 1 d . . .
Fe5 Fe 0 0 0.5 Uani 0.016(7) 1 0.153(13) d . . .

loop_
_atom_site_aniso_label
_atom_site_aniso_type_symbol
_atom_site_aniso_U_11
_atom_site_aniso_U_22
_atom_site_aniso_U_33
_atom_site_aniso_U_12
_atom_site_aniso_U_13
_atom_site_aniso_U_23
As1 As 0.0020(7) 0.0020(7) 0.000641 0.0010(3) 0 0
Ge1 Ge 0.0069(6) 0.0081(4) 0.0054(6) 0.0035(3) 0 0
Fe1 Fe 0.0060(4) 0.0043(5) 0.0056(5) 0.0022(2) 0 0
Ge2 Ge 0.0046(4) 0.0046(4) 0.0102(7) -0.0023(5) 0 0
Ge3 Ge 0.0250(5) 0.0080(4) 0.0095(5) 0.0040(2) 0.00078(17) 0.0016(3)
Ge4 Ge 0.0093(4) 0.0094(6) 0.0037(7) 0.0047(3) 0 0
Fe2 Fe 0.0117(6) 0.0117(6) 0.0058(11) 0.0058(3) 0 0
Fe3 Fe 0.0091(4) 0.0077(3) 0.0074(4) 0.0045(2) 0 0.0007(3)
Ge5 Ge 0.053(2) 0.0206(9) 0.004 0.0265(12) 0 0
Fe4 Fe 0.0061(3) 0.0074(4) 0.0087(4) 0.00371(18) -0.00038(14) -0.0008(3)
Fe5 Fe 0.017(8) 0.017(8) 0.013(12) 0.009(4) 0 0

loop_
_atom_type_symbol
_atom_type_scat_length_neutron
_atom_type_scat_source
Fe 9.450 International_Tables_Vol_C
Ge 8.185 International_Tables_Vol_C
As 6.580 International_Tables_Vol_C

loop_
_exptl_crystal_face_index_h
_exptl_crystal_face_index_k
_exptl_crystal_face_index_l
_exptl_crystal_face_perp_dist
? ? ? ?

loop_
_geom_angle_atom_site_label_1
_geom_angle_atom_site_label_2
_geom_angle_atom_site_label_3
_geom_angle_site_symmetry_1
_geom_angle_site_symmetry_2
_geom_angle_site_symmetry_3
_geom_angle
_geom_angle_publ_flag
As1 As1 Fe4 7_555 . . 101.48(5) ?
As1 As1 Fe4 7_555 . 2_555 101.48(5) ?
As1 As1 Fe4 7_555 . 3_555 101.48(5) ?
As1 As1 Fe4 7_555 . 4_555 101.48(5) ?
As1 As1 Fe4 7_555 . 5_555 101.48(5) ?
As1 As1 Fe4 7_555 . 6_555 101.48(5) ?
As1 As1 Fe5 7_555 . . 180 ?
Fe4 As1 Fe4 . . 2_555 116.14(4) ?
Fe4 As1 Fe4 . . 3_555 116.14(4) ?
Fe4 As1 Fe4 . . 4_555 157.04(10) ?
Fe4 As1 Fe4 . . 5_555 58.68(3) ?
Fe4 As1 Fe4 . . 6_555 58.68(2) ?
Fe4 As1 Fe5 . . . 78.52(5) ?
Fe4 As1 Fe4 2_555 . 3_555 116.14(4) ?
Fe4 As1 Fe4 2_555 . 4_555 58.68(3) ?
Fe4 As1 Fe4 2_555 . 5_555 157.04(10) ?
Fe4 As1 Fe4 2_555 . 6_555 58.68(3) ?
Fe4 As1 Fe5 2_555 . . 78.52(5) ?
Fe4 As1 Fe4 3_555 . 4_555 58.68(2) ?
Fe4 As1 Fe4 3_555 . 5_555 58.68(3) ?
Fe4 As1 Fe4 3_555 . 6_555 157.04(10) ?
Fe4 As1 Fe5 3_555 . . 78.52(5) ?
Fe4 As1 Fe4 4_555 . 5_555 116.14(4) ?
Fe4 As1 Fe4 4_555 . 6_555 116.14(4) ?
Fe4 As1 Fe5 4_555 . . 78.52(5) ?
Fe4 As1 Fe4 5_555 . 6_555 116.14(4) ?
Fe4 As1 Fe5 5_555 . . 78.52(5) ?
Fe4 As1 Fe5 6_555 . . 78.52(5) ?
Ge1 Ge1 Ge1 5_555 . 6_555 120.00(5) ?
Ge1 Ge1 Fe1 5_555 . . 55.94(3) ?
Ge1 Ge1 Fe1 5_555 . 6_555 175.94(5) ?
Ge1 Ge1 Fe3 5_555 . . 111.878(19) ?
Ge1 Ge1 Fe3 5_555 . 9_556 111.878(19) ?
Ge1 Ge1 Fe4 5_555 . . 55.98(2) ?
Ge1 Ge1 Fe4 5_555 . 6_555 110.13(4) ?
Ge1 Ge1 Fe4 5_555 . 9_556 110.13(3) ?
Ge1 Ge1 Fe4 5_555 . 11_556 55.98(3) ?
Ge1 Ge1 Fe5 5_555 . . 60.00(3) ?
Ge1 Ge1 Fe1 6_555 . . 175.94(6) ?
Ge1 Ge1 Fe1 6_555 . 6_555 55.94(3) ?
Ge1 Ge1 Fe3 6_555 . . 111.878(19) ?
Ge1 Ge1 Fe3 6_555 . 9_556 111.878(19) ?
Ge1 Ge1 Fe4 6_555 . . 110.13(3) ?
Ge1 Ge1 Fe4 6_555 . 6_555 55.983(18) ?
Ge1 Ge1 Fe4 6_555 . 9_556 55.983(19) ?
Ge1 Ge1 Fe4 6_555 . 11_556 110.13(3) ?
Ge1 Ge1 Fe5 6_555 . . 60.00(3) ?
Fe1 Ge1 Fe1 . . 6_555 128.13(6) ?
Fe1 Ge1 Fe3 . . . 70.98(3) ?
Fe1 Ge1 Fe3 . . 9_556 70.98(3) ?
Fe1 Ge1 Fe4 . . . 67.979(19) ?
Fe1 Ge1 Fe4 . . 6_555 124.28(2) ?
Fe1 Ge1 Fe4 . . 9_556 124.285(19) ?
Fe1 Ge1 Fe4 . . 11_556 67.98(2) ?
Fe1 Ge1 Fe5 . . . 115.94(4) ?
Fe1 Ge1 Fe3 6_555 . . 70.98(3) ?
Fe1 Ge1 Fe3 6_555 . 9_556 70.98(3) ?
Fe1 Ge1 Fe4 6_555 . . 124.28(2) ?
Fe1 Ge1 Fe4 6_555 . 6_555 67.98(2) ?
Fe1 Ge1 Fe4 6_555 . 9_556 67.979(19) ?
Fe1 Ge1 Fe4 6_555 . 11_556 124.28(3) ?
Fe1 Ge1 Fe5 6_555 . . 115.94(3) ?
Fe3 Ge1 Fe3 . . 9_556 83.64(4) ?
Fe3 Ge1 Fe4 . . . 67.05(3) ?
Fe3 Ge1 Fe4 . . 6_555 67.05(2) ?
Fe3 Ge1 Fe4 . . 9_556 135.31(4) ?
Fe3 Ge1 Fe4 . . 11_556 135.31(4) ?
Fe3 Ge1 Fe5 . . . 138.18(2) ?
Fe3 Ge1 Fe4 9_556 . . 135.31(4) ?
Fe3 Ge1 Fe4 9_556 . 6_555 135.31(4) ?
Fe3 Ge1 Fe4 9_556 . 9_556 67.05(3) ?
Fe3 Ge1 Fe4 9_556 . 11_556 67.05(3) ?
Fe3 Ge1 Fe5 9_556 . . 138.18(2) ?
Fe4 Ge1 Fe4 . . 6_555 62.89(3) ?
Fe4 Ge1 Fe4 . . 9_556 155.13(6) ?
Fe4 Ge1 Fe4 . . 11_556 111.28(3) ?
Fe4 Ge1 Fe5 . . . 77.56(3) ?
Fe4 Ge1 Fe4 6_555 . 9_556 111.28(3) ?
Fe4 Ge1 Fe4 6_555 . 11_556 155.13(6) ?
Fe4 Ge1 Fe5 6_555 . . 77.56(3) ?
Fe4 Ge1 Fe4 9_556 . 11_556 62.89(2) ?
Fe4 Ge1 Fe5 9_556 . . 77.56(4) ?
Fe4 Ge1 Fe5 11_556 . . 77.56(4) ?
Ge1 Fe1 Ge1 . . 5_555 68.13(4) ?
Ge1 Fe1 Ge2 . . . 164.23(7) ?
Ge1 Fe1 Ge2 . . 3_565 96.10(4) ?
Ge1 Fe1 Ge3 . . . 103.411(18) ?
Ge1 Fe1 Ge3 . . 11_556 103.41(2) ?
Ge1 Fe1 Fe3 . . . 55.68(2) ?
Ge1 Fe1 Fe3 . . 5_555 109.47(4) ?
Ge1 Fe1 Fe3 . . 9_556 55.68(2) ?
Ge1 Fe1 Fe3 . . 11_556 109.47(4) ?
Ge1 Fe1 Fe4 . . . 56.06(2) ?
Ge1 Fe1 Fe4 . . 11_556 56.06(2) ?
Ge1 Fe1 Ge2 5_555 . . 96.10(5) ?
Ge1 Fe1 Ge2 5_555 . 3_565 164.23(4) ?
Ge1 Fe1 Ge3 5_555 . . 103.41(4) ?
Ge1 Fe1 Ge3 5_555 . 11_556 103.41(4) ?
Ge1 Fe1 Fe3 5_555 . . 109.47(3) ?
Ge1 Fe1 Fe3 5_555 . 5_555 55.68(3) ?
Ge1 Fe1 Fe3 5_555 . 9_556 109.47(3) ?
Ge1 Fe1 Fe3 5_555 . 11_556 55.68(3) ?
Ge1 Fe1 Fe4 5_555 . . 56.06(3) ?
Ge1 Fe1 Fe4 5_555 . 11_556 56.06(3) ?
Ge2 Fe1 Ge2 . . 3_565 99.67(5) ?
Ge2 Fe1 Ge3 . . . 79.597(18) ?
Ge2 Fe1 Ge3 . . 11_556 79.60(3) ?
Ge2 Fe1 Fe3 . . . 134.56(3) ?
Ge2 Fe1 Fe3 . . 5_555 58.51(2) ?
Ge2 Fe1 Fe3 . . 9_556 134.56(3) ?
Ge2 Fe1 Fe3 . . 11_556 58.51(2) ?
Ge2 Fe1 Fe4 . . . 115.76(3) ?
Ge2 Fe1 Fe4 . . 11_556 115.76(3) ?
Ge2 Fe1 Ge3 3_565 . . 79.60(4) ?
Ge2 Fe1 Ge3 3_565 . 11_556 79.60(4) ?
Ge2 Fe1 Fe3 3_565 . . 58.51(3) ?
Ge2 Fe1 Fe3 3_565 . 5_555 134.56(3) ?
Ge2 Fe1 Fe3 3_565 . 9_556 58.51(3) ?
Ge2 Fe1 Fe3 3_565 . 11_556 134.56(3) ?
Ge2 Fe1 Fe4 3_565 . . 115.76(3) ?
Ge2 Fe1 Fe4 3_565 . 11_556 115.76(3) ?
Ge3 Fe1 Ge3 . . 11_556 147.48(5) ?
Ge3 Fe1 Fe3 . . . 58.65(2) ?
Ge3 Fe1 Fe3 . . 5_555 58.65(3) ?
Ge3 Fe1 Fe3 . . 9_556 126.74(4) ?
Ge3 Fe1 Fe3 . . 11_556 126.74(3) ?
Ge3 Fe1 Fe4 . . . 58.63(3) ?
Ge3 Fe1 Fe4 . . 11_556 153.89(5) ?
Ge3 Fe1 Fe3 11_556 . . 126.74(5) ?
Ge3 Fe1 Fe3 11_556 . 5_555 126.74(4) ?
Ge3 Fe1 Fe3 11_556 . 9_556 58.65(3) ?
Ge3 Fe1 Fe3 11_556 . 11_556 58.65(4) ?
Ge3 Fe1 Fe4 11_556 . . 153.89(5) ?
Ge3 Fe1 Fe4 11_556 . 11_556 58.63(3) ?
Fe3 Fe1 Fe3 . . 5_555 106.42(2) ?
Fe3 Fe1 Fe3 . . 9_556 71.26(2) ?
Fe3 Fe1 Fe3 . . 11_556 164.01(4) ?
Fe3 Fe1 Fe4 . . . 58.39(2) ?
Fe3 Fe1 Fe4 . . 11_556 109.67(3) ?
Fe3 Fe1 Fe3 5_555 . 9_556 164.01(4) ?
Fe3 Fe1 Fe3 5_555 . 11_556 71.26(3) ?
Fe3 Fe1 Fe4 5_555 . . 58.39(2) ?
Fe3 Fe1 Fe4 5_555 . 11_556 109.67(5) ?
Fe3 Fe1 Fe3 9_556 . 11_556 106.42(2) ?
Fe3 Fe1 Fe4 9_556 . . 109.67(2) ?
Fe3 Fe1 Fe4 9_556 . 11_556 58.39(3) ?
Fe3 Fe1 Fe4 11_556 . . 109.67(5) ?
Fe3 Fe1 Fe4 11_556 . 11_556 58.39(3) ?
Fe4 Fe1 Fe4 . . 11_556 95.26(4) ?
Fe1 Ge2 Fe1 . . 2_665 140.33(6) ?
Fe1 Ge2 Ge2 . . 4_665 109.84(4) ?
Fe1 Ge2 Fe3 . . 2_665 133.10(3) ?
Fe1 Ge2 Fe3 . . 5_555 71.80(3) ?
Fe1 Ge2 Fe3 . . 8_666 133.10(3) ?
Fe1 Ge2 Fe3 . . 11_556 71.80(3) ?
Fe1 Ge2 Ge2 2_665 . 4_665 109.84(5) ?
Fe1 Ge2 Fe3 2_665 . 2_665 71.80(3) ?
Fe1 Ge2 Fe3 2_665 . 5_555 133.10(3) ?
Fe1 Ge2 Fe3 2_665 . 8_666 71.80(3) ?
Fe1 Ge2 Fe3 2_665 . 11_556 133.10(3) ?
Ge2 Ge2 Fe3 4_665 . 2_665 56.86(3) ?
Ge2 Ge2 Fe3 4_665 . 5_555 56.86(3) ?
Ge2 Ge2 Fe3 4_665 . 8_666 56.86(3) ?
Ge2 Ge2 Fe3 4_665 . 11_556 56.86(3) ?
Fe3 Ge2 Fe3 2_665 . 5_555 63.91(2) ?
Fe3 Ge2 Fe3 2_665 . 8_666 80.92(3) ?
Fe3 Ge2 Fe3 2_665 . 11_556 113.73(4) ?
Fe3 Ge2 Fe3 5_555 . 8_666 113.73(4) ?
Fe3 Ge2 Fe3 5_555 . 11_556 80.92(3) ?
Fe3 Ge2 Fe3 8_666 . 11_556 63.91(2) ?
Fe1 Ge3 Ge3 . . 11_555 163.74(5) ?
Fe1 Ge3 Fe2 . . . 145.30(5) ?
Fe1 Ge3 Fe3 . . . 69.92(3) ?
Fe1 Ge3 Fe3 . . 5_555 69.92(4) ?
Fe1 Ge3 Ge5 . . 4_565 121.15(5) ?
Fe1 Ge3 Ge5 . . 5_555 121.15(5) ?
Fe1 Ge3 Fe4 . . . 67.34(4) ?
Ge3 Ge3 Fe2 11_555 . . 50.96(2) ?
Ge3 Ge3 Fe3 11_555 . . 103.79(3) ?
Ge3 Ge3 Fe3 11_555 . 5_555 103.79(4) ?
Ge3 Ge3 Ge5 11_555 . 4_565 59.85(5) ?
Ge3 Ge3 Ge5 11_555 . 5_555 59.85(4) ?
Ge3 Ge3 Fe4 11_555 . . 96.40(4) ?
Fe2 Ge3 Fe3 . . . 117.91(4) ?
Fe2 Ge3 Fe3 . . 5_555 117.91(3) ?
Fe2 Ge3 Ge5 . . 4_565 65.56(4) ?
Fe2 Ge3 Ge5 . . 5_555 65.56(7) ?
Fe2 Ge3 Fe4 . . . 147.36(4) ?
Fe3 Ge3 Fe3 . . 5_555 123.46(4) ?
Fe3 Ge3 Ge5 . . 4_565 54.37(4) ?
Fe3 Ge3 Ge5 . . 5_555 157.60(6) ?
Fe3 Ge3 Fe4 . . . 64.32(2) ?
Fe3 Ge3 Ge5 5_555 . 4_565 157.60(5) ?
Fe3 Ge3 Ge5 5_555 . 5_555 54.37(6) ?
Fe3 Ge3 Fe4 5_555 . . 64.32(3) ?
Ge5 Ge3 Ge5 4_565 . 5_555 117.65(6) ?
Ge5 Ge3 Fe4 4_565 . . 100.40(4) ?
Ge5 Ge3 Fe4 5_555 . . 100.40(8) ?
Fe3 Ge4 Fe3 3_555 . 7_555 115.73(5) ?
Fe3 Ge4 Ge5 3_555 . 3_555 58.51(3) ?
Fe3 Ge4 Ge5 3_555 . 6_655 58.51(3) ?
Fe3 Ge4 Fe4 3_555 . 3_555 67.50(3) ?
Fe3 Ge4 Fe4 3_555 . 5_555 67.50(3) ?
Fe3 Ge4 Fe4 3_555 . 7_555 148.366(15) ?
Fe3 Ge4 Fe4 3_555 . 12_555 148.37(2) ?
Fe3 Ge4 Ge5 7_555 . 3_555 58.51(3) ?
Fe3 Ge4 Ge5 7_555 . 6_655 58.51(3) ?
Fe3 Ge4 Fe4 7_555 . 3_555 148.366(17) ?
Fe3 Ge4 Fe4 7_555 . 5_555 148.366(19) ?
Fe3 Ge4 Fe4 7_555 . 7_555 67.50(2) ?
Fe3 Ge4 Fe4 7_555 . 12_555 67.50(2) ?
Ge5 Ge4 Ge5 3_555 . 6_655 21.76(9) ?
Ge5 Ge4 Fe4 3_555 . 3_555 122.12(5) ?
Ge5 Ge4 Fe4 3_555 . 5_555 109.50(5) ?
Ge5 Ge4 Fe4 3_555 . 7_555 109.50(5) ?
Ge5 Ge4 Fe4 3_555 . 12_555 122.12(5) ?
Ge5 Ge4 Fe4 6_655 . 3_555 109.50(5) ?
Ge5 Ge4 Fe4 6_655 . 5_555 122.12(5) ?
Ge5 Ge4 Fe4 6_655 . 7_555 122.12(4) ?
Ge5 Ge4 Fe4 6_655 . 12_555 109.50(5) ?
Fe4 Ge4 Fe4 3_555 . 5_555 63.24(3) ?
Fe4 Ge4 Fe4 3_555 . 7_555 127.71(6) ?
Fe4 Ge4 Fe4 3_555 . 12_555 93.55(3) ?
Fe4 Ge4 Fe4 5_555 . 7_555 93.55(4) ?
Fe4 Ge4 Fe4 5_555 . 12_555 127.71(6) ?
Fe4 Ge4 Fe4 7_555 . 12_555 63.24(3) ?
Ge3 Fe2 Ge3 . . 2_665 84.54(3) ?
Ge3 Fe2 Ge3 . . 3_565 84.54(3) ?
Ge3 Fe2 Ge3 . . 10_665 134.30(3) ?
Ge3 Fe2 Ge3 . . 11_555 78.08(3) ?
Ge3 Fe2 Ge3 . . 12_565 134.297(19) ?
Ge3 Fe2 Ge5 . . 4_565 67.15(4) ?
Ge3 Fe2 Ge5 . . 5_555 67.15(4) ?
Ge3 Fe2 Ge5 . . 6_665 140.96(2) ?
Ge3 Fe2 Ge3 2_665 . 3_565 84.54(4) ?
Ge3 Fe2 Ge3 2_665 . 10_665 78.08(3) ?
Ge3 Fe2 Ge3 2_665 . 11_555 134.30(4) ?
Ge3 Fe2 Ge3 2_665 . 12_565 134.30(3) ?
Ge3 Fe2 Ge5 2_665 . 4_565 140.96(2) ?
Ge3 Fe2 Ge5 2_665 . 5_555 67.15(4) ?
Ge3 Fe2 Ge5 2_665 . 6_665 67.15(7) ?
Ge3 Fe2 Ge3 3_565 . 10_665 134.297(19) ?
Ge3 Fe2 Ge3 3_565 . 11_555 134.30(3) ?
Ge3 Fe2 Ge3 3_565 . 12_565 78.08(3) ?
Ge3 Fe2 Ge5 3_565 . 4_565 67.15(4) ?
Ge3 Fe2 Ge5 3_565 . 5_555 140.96(2) ?
Ge3 Fe2 Ge5 3_565 . 6_665 67.15(6) ?
Ge3 Fe2 Ge3 10_665 . 11_555 84.54(3) ?
Ge3 Fe2 Ge3 10_665 . 12_565 84.54(3) ?
Ge3 Fe2 Ge5 10_665 . 4_565 140.96(2) ?
Ge3 Fe2 Ge5 10_665 . 5_555 67.15(4) ?
Ge3 Fe2 Ge5 10_665 . 6_665 67.15(6) ?
Ge3 Fe2 Ge3 11_555 . 12_565 84.54(4) ?
Ge3 Fe2 Ge5 11_555 . 4_565 67.15(4) ?
Ge3 Fe2 Ge5 11_555 . 5_555 67.15(4) ?
Ge3 Fe2 Ge5 11_555 . 6_665 140.96(2) ?
Ge3 Fe2 Ge5 12_565 . 4_565 67.15(4) ?
Ge3 Fe2 Ge5 12_565 . 5_555 140.96(2) ?
Ge3 Fe2 Ge5 12_565 . 6_665 67.15(6) ?
Ge5 Fe2 Ge5 4_565 . 5_555 120.00(6) ?
Ge5 Fe2 Ge5 4_565 . 6_665 120.00(10) ?
Ge5 Fe2 Ge5 5_555 . 6_665 120.00(9) ?
Ge1 Fe3 Fe1 . . . 53.34(2) ?
Ge1 Fe3 Fe1 . . 6_555 53.34(3) ?
Ge1 Fe3 Ge2 . . 3_565 87.81(3) ?
Ge1 Fe3 Ge2 . . 6_555 87.81(3) ?
Ge1 Fe3 Ge3 . . . 95.45(3) ?
Ge1 Fe3 Ge3 . . 6_555 95.45(2) ?
Ge1 Fe3 Ge4 . . 2_555 99.68(4) ?
Ge1 Fe3 Fe3 . . 4_565 138.18(4) ?
Ge1 Fe3 Ge5 . . . 160.87(4) ?
Ge1 Fe3 Ge5 . . 4_565 160.87(8) ?
Ge1 Fe3 Fe4 . . . 55.27(3) ?
Ge1 Fe3 Fe4 . . 6_555 55.27(3) ?
Fe1 Fe3 Fe1 . . 6_555 99.47(3) ?
Fe1 Fe3 Ge2 . . 3_565 49.69(4) ?
Fe1 Fe3 Ge2 . . 6_555 100.79(3) ?
Fe1 Fe3 Ge3 . . . 51.44(2) ?
Fe1 Fe3 Ge3 . . 6_555 148.54(4) ?
Fe1 Fe3 Ge4 . . 2_555 110.14(3) ?
Fe1 Fe3 Fe3 . . 4_565 106.26(3) ?
Fe1 Fe3 Ge5 . . . 141.43(6) ?
Fe1 Fe3 Ge5 . . 4_565 118.31(7) ?
Fe1 Fe3 Fe4 . . . 58.14(3) ?
Fe1 Fe3 Fe4 . . 6_555 100.53(4) ?
Fe1 Fe3 Ge2 6_555 . 3_565 100.79(3) ?
Fe1 Fe3 Ge2 6_555 . 6_555 49.69(2) ?
Fe1 Fe3 Ge3 6_555 . . 148.54(4) ?
Fe1 Fe3 Ge3 6_555 . 6_555 51.44(2) ?
Fe1 Fe3 Ge4 6_555 . 2_555 110.14(2) ?
Fe1 Fe3 Fe3 6_555 . 4_565 106.26(3) ?
Fe1 Fe3 Ge5 6_555 . . 118.31(7) ?
Fe1 Fe3 Ge5 6_555 . 4_565 141.43(8) ?
Fe1 Fe3 Fe4 6_555 . . 100.53(3) ?
Fe1 Fe3 Fe4 6_555 . 6_555 58.14(2) ?
Ge2 Fe3 Ge2 3_565 . 6_555 66.27(3) ?
Ge2 Fe3 Ge3 3_565 . . 70.81(3) ?
Ge2 Fe3 Ge3 3_565 . 6_555 136.80(4) ?
Ge2 Fe3 Ge4 3_565 . 2_555 146.20(2) ?
Ge2 Fe3 Fe3 3_565 . 4_565 58.05(3) ?
Ge2 Fe3 Ge5 3_565 . . 111.25(4) ?
Ge2 Fe3 Ge5 3_565 . 4_565 98.17(4) ?
Ge2 Fe3 Fe4 3_565 . . 106.87(3) ?
Ge2 Fe3 Fe4 3_565 . 6_555 143.05(4) ?
Ge2 Fe3 Ge3 6_555 . . 136.80(3) ?
Ge2 Fe3 Ge3 6_555 . 6_555 70.81(3) ?
Ge2 Fe3 Ge4 6_555 . 2_555 146.20(2) ?
Ge2 Fe3 Fe3 6_555 . 4_565 58.05(2) ?
Ge2 Fe3 Ge5 6_555 . . 98.17(7) ?
Ge2 Fe3 Ge5 6_555 . 4_565 111.25(8) ?
Ge2 Fe3 Fe4 6_555 . . 143.05(4) ?
Ge2 Fe3 Fe4 6_555 . 6_555 106.87(3) ?
Ge3 Fe3 Ge3 . . 6_555 150.65(4) ?
Ge3 Fe3 Ge4 . . 2_555 75.67(2) ?
Ge3 Fe3 Fe3 . . 4_565 94.93(3) ?
Ge3 Fe3 Ge5 . . . 92.56(7) ?
Ge3 Fe3 Ge5 . . 4_565 69.80(8) ?
Ge3 Fe3 Fe4 . . . 56.26(3) ?
Ge3 Fe3 Fe4 . . 6_555 110.20(4) ?
Ge3 Fe3 Ge4 6_555 . 2_555 75.67(3) ?
Ge3 Fe3 Fe3 6_555 . 4_565 94.93(2) ?
Ge3 Fe3 Ge5 6_555 . . 69.80(6) ?
Ge3 Fe3 Ge5 6_555 . 4_565 92.56(7) ?
Ge3 Fe3 Fe4 6_555 . . 110.20(3) ?
Ge3 Fe3 Fe4 6_555 . 6_555 56.26(3) ?
Ge4 Fe3 Fe3 2_555 . 4_565 122.13(4) ?
Ge4 Fe3 Ge5 2_555 . . 65.57(6) ?
Ge4 Fe3 Ge5 2_555 . 4_565 65.57(5) ?
Ge4 Fe3 Fe4 2_555 . . 55.13(3) ?
Ge4 Fe3 Fe4 2_555 . 6_555 55.13(3) ?
Fe3 Fe3 Ge5 4_565 . . 57.87(5) ?
Fe3 Fe3 Ge5 4_565 . 4_565 57.87(6) ?
Fe3 Fe3 Fe4 4_565 . . 151.183(16) ?
Fe3 Fe3 Fe4 4_565 . 6_555 151.18(2) ?
Ge5 Fe3 Ge5 . . 4_565 23.25(9) ?
Ge5 Fe3 Fe4 . . . 117.20(7) ?
Ge5 Fe3 Fe4 . . 6_555 105.63(4) ?
Ge5 Fe3 Fe4 4_565 . . 105.63(8) ?
Ge5 Fe3 Fe4 4_565 . 6_555 117.20(4) ?
Fe4 Fe3 Fe4 . . 6_555 55.49(3) ?
Ge3 Ge5 Ge3 4_565 . 6_555 64.87(6) ?
Ge3 Ge5 Ge3 4_565 . 8_565 60.30(8) ?
Ge3 Ge5 Ge3 4_565 . 9_555 94.58(9) ?
Ge3 Ge5 Ge4 4_565 . 2_555 130.90(5) ?
Ge3 Ge5 Ge4 4_565 . 5_565 66.50(7) ?
Ge3 Ge5 Fe2 4_565 . 4_565 47.29(5) ?
Ge3 Ge5 Fe3 4_565 . . 90.50(4) ?
Ge3 Ge5 Fe3 4_565 . 4_565 55.83(5) ?
Ge3 Ge5 Fe3 4_565 . 9_555 146.62(10) ?
Ge3 Ge5 Fe3 4_565 . 12_565 105.34(11) ?
Ge3 Ge5 Ge5 4_565 . 4_565 132.71(14) ?
Ge3 Ge5 Ge3 6_555 . 8_565 94.58(9) ?
Ge3 Ge5 Ge3 6_555 . 9_555 60.30(4) ?
Ge3 Ge5 Ge4 6_555 . 2_555 66.50(4) ?
Ge3 Ge5 Ge4 6_555 . 5_565 130.90(11) ?
Ge3 Ge5 Fe2 6_555 . 4_565 47.29(4) ?
Ge3 Ge5 Fe3 6_555 . . 55.83(3) ?
Ge3 Ge5 Fe3 6_555 . 4_565 90.50(4) ?
Ge3 Ge5 Fe3 6_555 . 9_555 105.34(6) ?
Ge3 Ge5 Fe3 6_555 . 12_565 146.62(10) ?
Ge3 Ge5 Ge5 6_555 . 4_565 132.71(19) ?
Ge3 Ge5 Ge3 8_565 . 9_555 64.87(6) ?
Ge3 Ge5 Ge4 8_565 . 2_555 130.90(5) ?
Ge3 Ge5 Ge4 8_565 . 5_565 66.50(7) ?
Ge3 Ge5 Fe2 8_565 . 4_565 47.29(5) ?
Ge3 Ge5 Fe3 8_565 . . 146.62(11) ?
Ge3 Ge5 Fe3 8_565 . 4_565 105.34(11) ?
Ge3 Ge5 Fe3 8_565 . 9_555 90.50(4) ?
Ge3 Ge5 Fe3 8_565 . 12_565 55.83(5) ?
Ge3 Ge5 Ge5 8_565 . 4_565 132.71(14) ?
Ge3 Ge5 Ge4 9_555 . 2_555 66.50(4) ?
Ge3 Ge5 Ge4 9_555 . 5_565 130.90(11) ?
Ge3 Ge5 Fe2 9_555 . 4_565 47.29(4) ?
Ge3 Ge5 Fe3 9_555 . . 105.34(6) ?
Ge3 Ge5 Fe3 9_555 . 4_565 146.62(10) ?
Ge3 Ge5 Fe3 9_555 . 9_555 55.83(3) ?
Ge3 Ge5 Fe3 9_555 . 12_565 90.50(4) ?
Ge3 Ge5 Ge5 9_555 . 4_565 132.71(19) ?
Ge4 Ge5 Ge4 2_555 . 5_565 158.24(13) ?
Ge4 Ge5 Fe2 2_555 . 4_565 100.88(5) ?
Ge4 Ge5 Fe3 2_555 . . 55.92(6) ?
Ge4 Ge5 Fe3 2_555 . 4_565 118.96(8) ?
Ge4 Ge5 Fe3 2_555 . 9_555 55.92(6) ?
Ge4 Ge5 Fe3 2_555 . 12_565 118.96(8) ?
Ge4 Ge5 Ge5 2_555 . 4_565 79.1(2) ?
Ge4 Ge5 Fe2 5_565 . 4_565 100.88(11) ?
Ge4 Ge5 Fe3 5_565 . . 118.96(4) ?
Ge4 Ge5 Fe3 5_565 . 4_565 55.92(4) ?
Ge4 Ge5 Fe3 5_565 . 9_555 118.96(4) ?
Ge4 Ge5 Fe3 5_565 . 12_565 55.92(4) ?
Ge4 Ge5 Ge5 5_565 . 4_565 79.12(17) ?
Fe2 Ge5 Fe3 4_565 . . 101.63(5) ?
Fe2 Ge5 Fe3 4_565 . 4_565 101.63(9) ?
Fe2 Ge5 Fe3 4_565 . 9_555 101.63(5) ?
Fe2 Ge5 Fe3 4_565 . 12_565 101.63(9) ?
Fe2 Ge5 Ge5 4_565 . 4_565 180 ?
Fe3 Ge5 Fe3 . . 4_565 64.26(3) ?
Fe3 Ge5 Fe3 . . 9_555 110.68(12) ?
Fe3 Ge5 Fe3 . . 12_565 156.75(13) ?
Fe3 Ge5 Ge5 . . 4_565 78.37(15) ?
Fe3 Ge5 Fe3 4_565 . 9_555 156.75(13) ?
Fe3 Ge5 Fe3 4_565 . 12_565 110.68(7) ?
Fe3 Ge5 Ge5 4_565 . 4_565 78.37(9) ?
Fe3 Ge5 Fe3 9_555 . 12_565 64.26(3) ?
Fe3 Ge5 Ge5 9_555 . 4_565 78.37(15) ?
Fe3 Ge5 Ge5 12_565 . 4_565 78.37(9) ?
As1 Fe4 Ge1 . . . 95.25(5) ?
As1 Fe4 Ge1 . . 5_555 95.25(6) ?
As1 Fe4 Fe1 . . . 143.85(6) ?
As1 Fe4 Ge3 . . . 162.12(6) ?
As1 Fe4 Ge4 . . 2_555 88.40(5) ?
As1 Fe4 Ge4 . . 6_555 88.40(5) ?
As1 Fe4 Fe3 . . . 122.705(17) ?
As1 Fe4 Fe3 . . 5_555 122.70(4) ?
As1 Fe4 Fe4 . . 5_555 60.66(3) ?
As1 Fe4 Fe4 . . 6_555 60.66(2) ?
Ge1 Fe4 Ge1 . . 5_555 68.03(4) ?
Ge1 Fe4 Fe1 . . . 55.96(3) ?
Ge1 Fe4 Ge3 . . . 99.55(4) ?
Ge1 Fe4 Ge4 . . 2_555 103.48(3) ?
Ge1 Fe4 Ge4 . . 6_555 171.00(3) ?
Ge1 Fe4 Fe3 . . . 57.68(3) ?
Ge1 Fe4 Fe3 . . 5_555 114.00(3) ?
Ge1 Fe4 Fe4 . . 5_555 116.57(5) ?
Ge1 Fe4 Fe4 . . 6_555 58.56(2) ?
Ge1 Fe4 Fe1 5_555 . . 55.96(4) ?
Ge1 Fe4 Ge3 5_555 . . 99.55(4) ?
Ge1 Fe4 Ge4 5_555 . 2_555 171.00(5) ?
Ge1 Fe4 Ge4 5_555 . 6_555 103.48(4) ?
Ge1 Fe4 Fe3 5_555 . . 114.00(5) ?
Ge1 Fe4 Fe3 5_555 . 5_555 57.68(3) ?
Ge1 Fe4 Fe4 5_555 . 5_555 58.56(4) ?
Ge1 Fe4 Fe4 5_555 . 6_555 116.57(4) ?
Fe1 Fe4 Ge3 . . . 54.03(3) ?
Fe1 Fe4 Ge4 . . 2_555 117.25(5) ?
Fe1 Fe4 Ge4 . . 6_555 117.25(3) ?
Fe1 Fe4 Fe3 . . . 63.47(3) ?
Fe1 Fe4 Fe3 . . 5_555 63.47(2) ?
Fe1 Fe4 Fe4 . . 5_555 109.69(4) ?
Fe1 Fe4 Fe4 . . 6_555 109.69(3) ?
Ge3 Fe4 Ge4 . . 2_555 78.47(4) ?
Ge3 Fe4 Ge4 . . 6_555 78.47(4) ?
Ge3 Fe4 Fe3 . . . 59.42(3) ?
Ge3 Fe4 Fe3 . . 5_555 59.42(3) ?
Ge3 Fe4 Fe4 . . 5_555 119.79(3) ?
Ge3 Fe4 Fe4 . . 6_555 119.79(4) ?
Ge4 Fe4 Ge4 2_555 . 6_555 84.81(4) ?
Ge4 Fe4 Fe3 2_555 . . 57.37(3) ?
Ge4 Fe4 Fe3 2_555 . 5_555 126.55(3) ?
Ge4 Fe4 Fe4 2_555 . 5_555 130.07(4) ?
Ge4 Fe4 Fe4 2_555 . 6_555 58.38(2) ?
Ge4 Fe4 Fe3 6_555 . . 126.55(5) ?
Ge4 Fe4 Fe3 6_555 . 5_555 57.37(2) ?
Ge4 Fe4 Fe4 6_555 . 5_555 58.38(4) ?
Ge4 Fe4 Fe4 6_555 . 6_555 130.07(4) ?
Fe3 Fe4 Fe3 . . 5_555 114.55(3) ?
Fe3 Fe4 Fe4 . . 5_555 172.55(4) ?
Fe3 Fe4 Fe4 . . 6_555 62.25(2) ?
Fe3 Fe4 Fe4 5_555 . 5_555 62.25(3) ?
Fe3 Fe4 Fe4 5_555 . 6_555 172.55(4) ?
Fe4 Fe4 Fe4 5_555 . 6_555 120.00(4) ?
As1 Fe5 As1 . . 7_556 180 ?
As1 Fe5 Ge1 . . . 90 ?
As1 Fe5 Ge1 . . 2_555 90 ?
As1 Fe5 Ge1 . . 3_555 90 ?
As1 Fe5 Ge1 . . 4_555 90 ?
As1 Fe5 Ge1 . . 5_555 90 ?
As1 Fe5 Ge1 . . 6_555 90 ?
As1 Fe5 Ge1 7_556 . . 90 ?
As1 Fe5 Ge1 7_556 . 2_555 90 ?
As1 Fe5 Ge1 7_556 . 3_555 90 ?
As1 Fe5 Ge1 7_556 . 4_555 90 ?
As1 Fe5 Ge1 7_556 . 5_555 90 ?
As1 Fe5 Ge1 7_556 . 6_555 90 ?
Ge1 Fe5 Ge1 . . 2_555 120.00(3) ?
Ge1 Fe5 Ge1 . . 3_555 120.0000(3) ?
Ge1 Fe5 Ge1 . . 4_555 180 ?
Ge1 Fe5 Ge1 . . 5_555 60.00(3) ?
Ge1 Fe5 Ge1 . . 6_555 60.0000(3) ?
Ge1 Fe5 Ge1 2_555 . 3_555 120.00(3) ?
Ge1 Fe5 Ge1 2_555 . 4_555 60.00(3) ?
Ge1 Fe5 Ge1 2_555 . 5_555 180 ?
Ge1 Fe5 Ge1 2_555 . 6_555 60.00(3) ?
Ge1 Fe5 Ge1 3_555 . 4_555 60.0000(3) ?
Ge1 Fe5 Ge1 3_555 . 5_555 60.00(3) ?
Ge1 Fe5 Ge1 3_555 . 6_555 180 ?
Ge1 Fe5 Ge1 4_555 . 5_555 120.00(3) ?
Ge1 Fe5 Ge1 4_555 . 6_555 120.0000(3) ?
Ge1 Fe5 Ge1 5_555 . 6_555 120.00(3) ?

loop_
_geom_bond_atom_site_label_1
_geom_bond_atom_site_label_2
_geom_bond_site_symmetry_1
_geom_bond_site_symmetry_2
_geom_bond_distance
_geom_bond_publ_flag
As1 As1 . 7_555 2.507(3) ?
As1 Fe4 . . 2.6007(9) ?
As1 Fe4 . 2_555 2.6007(9) ?
As1 Fe4 . 3_555 2.6007(10) ?
As1 Fe4 . 4_555 2.6007(9) ?
As1 Fe4 . 5_555 2.6007(9) ?
As1 Fe4 . 6_555 2.6007(10) ?
As1 Fe5 . . 2.534(2) ?
Ge1 Ge1 . 5_555 2.7333(15) ?
Ge1 Ge1 . 6_555 2.7333(9) ?
Ge1 Fe1 . . 2.4399(8) ?
Ge1 Fe1 . 6_555 2.4399(14) ?
Ge1 Fe3 . . 2.5121(12) ?
Ge1 Fe3 . 9_556 2.5121(12) ?
Ge1 Fe4 . . 2.4428(8) ?
Ge1 Fe4 . 6_555 2.4428(8) ?
Ge1 Fe4 . 9_556 2.4428(8) ?
Ge1 Fe4 . 11_556 2.4428(9) ?
Ge1 Fe5 . . 2.7333(12) ?
Fe1 Ge2 . . 2.3081(8) ?
Fe1 Ge2 . 3_565 2.3081(16) ?
Fe1 Ge3 . . 2.3939(9) ?
Fe1 Ge3 . 11_556 2.3939(9) ?
Fe1 Fe3 . . 2.8754(7) ?
Fe1 Fe3 . 5_555 2.8754(11) ?
Fe1 Fe3 . 9_556 2.8754(7) ?
Fe1 Fe3 . 11_556 2.8754(11) ?
Fe1 Fe4 . . 2.7296(10) ?
Fe1 Fe4 . 11_556 2.7296(10) ?
Ge2 Ge2 . 4_665 2.8218(14) ?
Ge2 Fe3 . 2_665 2.5811(10) ?
Ge2 Fe3 . 5_555 2.5811(10) ?
Ge2 Fe3 . 8_666 2.5811(10) ?
Ge2 Fe3 . 11_556 2.5811(10) ?
Ge3 Ge3 . 11_555 2.9792(12) ?
Ge3 Fe2 . . 2.3648(9) ?
Ge3 Fe3 . . 2.6146(5) ?
Ge3 Fe3 . 5_555 2.6146(13) ?
Ge3 Ge5 . 4_565 2.966(3) ?
Ge3 Ge5 . 5_555 2.966(2) ?
Ge3 Fe4 . . 2.5256(12) ?
Ge4 Fe3 . 3_555 2.4950(10) ?
Ge4 Fe3 . 7_555 2.4950(10) ?
Ge4 Ge5 . 3_555 2.742(4) ?
Ge4 Ge5 . 6_655 2.742(5) ?
Ge4 Fe4 . 3_555 2.4306(9) ?
Ge4 Fe4 . 5_555 2.4306(11) ?
Ge4 Fe4 . 7_555 2.4306(9) ?
Ge4 Fe4 . 12_555 2.4306(8) ?
Fe2 Ge5 . 4_565 2.930(3) ?
Fe2 Ge5 . 5_555 2.930(4) ?
Fe2 Ge5 . 6_665 2.930(3) ?
Fe3 Fe3 . 4_565 2.7321(10) ?
Fe3 Ge5 . . 2.569(2) ?
Fe3 Ge5 . 4_565 2.5686(12) ?
Fe3 Fe4 . . 2.7372(11) ?
Fe3 Fe4 . 6_555 2.7372(7) ?
Ge5 Ge5 . 4_565 1.035(4) ?
Fe4 Fe4 . 5_555 2.5487(14) ?
Fe4 Fe4 . 6_555 2.5487(9) ?

loop_
_geom_hbond_atom_site_label_D
_geom_hbond_atom_site_label_H
_geom_hbond_atom_site_label_A
_geom_hbond_site_symmetry_D
_geom_hbond_site_symmetry_H
_geom_hbond_site_symmetry_A
_geom_hbond_distance_DH
_geom_hbond_distance_HA
_geom_hbond_distance_DA
_geom_hbond_angle_DHA
_geom_hbond_publ_flag
? ? ? ? ? ? ? ? ? ? ?

loop_
_geom_torsion_atom_site_label_1
_geom_torsion_atom_site_label_2
_geom_torsion_atom_site_label_3
_geom_torsion_atom_site_label_4
_geom_torsion_site_symmetry_1
_geom_torsion_site_symmetry_2
_geom_torsion_site_symmetry_3
_geom_torsion_site_symmetry_4
_geom_torsion
_geom_torsion_publ_flag
? ? ? ? ? ? ? ? ? ?

loop_
_restr_angle_atom_site_label_1
_restr_angle_site_symmetry_1
_restr_angle_atom_site_label_2
_restr_angle_site_symmetry_2
_restr_angle_atom_site_label_3
_restr_angle_site_symmetry_3
_restr_angle_target
_restr_angle_target_weight_param
? ? ? ? ? ? ? ?

loop_
_restr_distance_atom_site_label_1
_restr_distance_site_symmetry_1
_restr_distance_atom_site_label_2
_restr_distance_site_symmetry_2
_restr_distance_target
_restr_distance_target_weight_param
? ? ? ? ? ?

loop_
_restr_equal_angle_atom_site_label_1
_restr_equal_angle_site_symmetry_1
_restr_equal_angle_atom_site_label_2
_restr_equal_angle_site_symmetry_2
_restr_equal_angle_atom_site_label_3
_restr_equal_angle_site_symmetry_3
_restr_equal_angle_class_class_id
_restr_equal_angle_class_target_weight_param
? ? ? ? ? ? ? ?

loop_
_restr_equal_distance_atom_site_label_1
_restr_equal_distance_site_symmetry_1
_restr_equal_distance_atom_site_label_2
_restr_equal_distance_site_symmetry_2
_restr_equal_distance_class_class_id
_restr_equal_distance_class_target_weight_param
? ? ? ? ? ?

loop_
_restr_equal_torsion_atom_site_label_1
_restr_equal_torsion_site_symmetry_1
_restr_equal_torsion_atom_site_label_2
_restr_equal_torsion_site_symmetry_2
_restr_equal_torsion_atom_site_label_3
_restr_equal_torsion_site_symmetry_3
_restr_equal_torsion_atom_site_label_4
_restr_equal_torsion_site_symmetry_4
_restr_equal_torsion_class_class_id
_restr_equal_torsion_class_target_weight_param
? ? ? ? ? ? ? ? ? ?

loop_
_restr_torsion_atom_site_label_1
_restr_torsion_site_symmetry_1
_restr_torsion_atom_site_label_2
_restr_torsion_site_symmetry_2
_restr_torsion_atom_site_label_3
_restr_torsion_site_symmetry_3
_restr_torsion_atom_site_label_4
_restr_torsion_site_symmetry_4
_restr_torsion_angle_target
_restr_torsion_weight_param
? ? ? ? ? ? ? ? ? ?

loop_
_jana_atom_site_adp_c_label
_jana_atom_site_adp_c_type_symbol
_jana_atom_site_adp_c_111
_jana_atom_site_adp_c_112
_jana_atom_site_adp_c_113
_jana_atom_site_adp_c_122
_jana_atom_site_adp_c_123
_jana_atom_site_adp_c_133
_jana_atom_site_adp_c_222
_jana_atom_site_adp_c_223
_jana_atom_site_adp_c_233
_jana_atom_site_adp_c_333
? ? ? ? ? ? ? ? ? ? ? ?

loop_
_jana_atom_site_adp_d_label
_jana_atom_site_adp_d_type_symbol
_jana_atom_site_adp_d_1111
_jana_atom_site_adp_d_1112
_jana_atom_site_adp_d_1113
_jana_atom_site_adp_d_1122
_jana_atom_site_adp_d_1123
_jana_atom_site_adp_d_1133
_jana_atom_site_adp_d_1222
_jana_atom_site_adp_d_1223
_jana_atom_site_adp_d_1233
_jana_atom_site_adp_d_1333
_jana_atom_site_adp_d_2222
_jana_atom_site_adp_d_2223
_jana_atom_site_adp_d_2233
_jana_atom_site_adp_d_2333
_jana_atom_site_adp_d_3333
? ? ? ? ? ? ? ? ? ? ? ? ? ? ? ? ?

loop_
_jana_atom_site_adp_e_label
_jana_atom_site_adp_e_type_symbol
_jana_atom_site_adp_e_11111
_jana_atom_site_adp_e_11112
_jana_atom_site_adp_e_11113
_jana_atom_site_adp_e_11122
_jana_atom_site_adp_e_11123
_jana_atom_site_adp_e_11133
_jana_atom_site_adp_e_11222
_jana_atom_site_adp_e_11223
_jana_atom_site_adp_e_11233
_jana_atom_site_adp_e_11333
_jana_atom_site_adp_e_12222
_jana_atom_site_adp_e_12223
_jana_atom_site_adp_e_12233
_jana_atom_site_adp_e_12333
_jana_atom_site_adp_e_13333
_jana_atom_site_adp_e_22222
_jana_atom_site_adp_e_22223
_jana_atom_site_adp_e_22233
_jana_atom_site_adp_e_22333
_jana_atom_site_adp_e_23333
_jana_atom_site_adp_e_33333
? ? ? ? ? ? ? ? ? ? ? ? ? ? ? ? ? ? ? ? ? ? ?

loop_
_jana_atom_site_adp_f_label
_jana_atom_site_adp_f_type_symbol
_jana_atom_site_adp_f_111111
_jana_atom_site_adp_f_111112
_jana_atom_site_adp_f_111113
_jana_atom_site_adp_f_111122
_jana_atom_site_adp_f_111123
_jana_atom_site_adp_f_111133
_jana_atom_site_adp_f_111222
_jana_atom_site_adp_f_111223
_jana_atom_site_adp_f_111233
_jana_atom_site_adp_f_111333
_jana_atom_site_adp_f_112222
_jana_atom_site_adp_f_112223
_jana_atom_site_adp_f_112233
_jana_atom_site_adp_f_112333
_jana_atom_site_adp_f_113333
_jana_atom_site_adp_f_122222
_jana_atom_site_adp_f_122223
_jana_atom_site_adp_f_122233
_jana_atom_site_adp_f_122333
_jana_atom_site_adp_f_123333
_jana_atom_site_adp_f_133333
_jana_atom_site_adp_f_222222
_jana_atom_site_adp_f_222223
_jana_atom_site_adp_f_222233
_jana_atom_site_adp_f_222333
_jana_atom_site_adp_f_223333
_jana_atom_site_adp_f_233333
_jana_atom_site_adp_f_333333
? ? ? ? ? ? ? ? ? ? ? ? ? ? ? ? ? ? ? ? ? ? ? ? ? ? ? ? ? ?
